data_4329935
loop_
_publ_author_name
'Prisca K. Eckert'
'Viktoria H. Gessner'
'Michael Knorr'
'Carsten Strohmann'

_publ_contact_author_address
;Anorganische Chemie
Technische Universit\"at Dortmund
Otto-Hahn-Stra\&se
44227 Dortmund
Germany
;
_publ_contact_author_email carsten.strohmann@tu-dortmund.de
_publ_contact_author_fax '0049 231 755 3807'
_publ_contact_author_name 'Strohmann, Carsten'
_publ_contact_author_phone '0049 231 755 3813'
_publ_section_title
;
 Formation of Specific Configurations at Stereogenic Nitrogen Centers upon
 Their Coordination to Zinc and Mercury
;
_journal_name_full 'Inorganic Chemistry'
_journal_page_first 8516
_journal_page_last 8523
_journal_paper_doi 10.1021/ic301089h
_journal_volume 51
_journal_year 2012
_chemical_absolute_configuration syn
_chemical_formula_moiety 'C14 H30 Cl2 N2 Zn'
_chemical_formula_sum 'C14 H30 Cl2 N2 Zn'
_chemical_formula_weight 362.67
_chemical_name_systematic
; 
 ? 
;
_space_group_IT_number 4
_symmetry_cell_setting monoclinic
_symmetry_space_group_name_Hall 'P 2yb'
_symmetry_space_group_name_H-M 'P 1 21 1'
_atom_sites_solution_hydrogens geom
_atom_sites_solution_primary direct
_atom_sites_solution_secondary difmap
_audit_creation_method SHELXL-97
_cell_angle_alpha 90.00
_cell_angle_beta 116.785(2)
_cell_angle_gamma 90.00
_cell_formula_units_Z 4
_cell_length_a 12.3903(18)
_cell_length_b 12.8524(19)
_cell_length_c 12.6936(19)
_cell_measurement_reflns_used 7884
_cell_measurement_temperature 173(2)
_cell_measurement_theta_max 27.00
_cell_measurement_theta_min 1.80
_cell_volume 1804.5(5)
_computing_cell_refinement 'SAINT-Plus (Bruker, 1999)'
_computing_data_collection 'SMART (Bruker, 2001)'
_computing_data_reduction 'SAINT-Plus (Bruker, 1999)'
_computing_molecular_graphics 'Ortep-3 (Farrugia, 1997)'
_computing_publication_material 'wingx (Farrugia, 1999)'
_computing_structure_refinement 'SHELXL-97 (Sheldrick, 1997)'
_computing_structure_solution 'SHELXS-97 (Sheldrick, 1990)'
_diffrn_ambient_temperature 173(2)
_diffrn_measured_fraction_theta_full 1.000
_diffrn_measured_fraction_theta_max 1.000
_diffrn_measurement_device_type 'Bruker SMART APEX CCD'
_diffrn_measurement_method \w-scans
_diffrn_radiation_monochromator graphite
_diffrn_radiation_source 'fine-focus sealed tube'
_diffrn_radiation_type MoK\a
_diffrn_radiation_wavelength 0.71073
_diffrn_reflns_av_R_equivalents 0.0318
_diffrn_reflns_av_sigmaI/netI 0.0228
_diffrn_reflns_limit_h_max 15
_diffrn_reflns_limit_h_min -15
_diffrn_reflns_limit_k_max 16
_diffrn_reflns_limit_k_min -16
_diffrn_reflns_limit_l_max 16
_diffrn_reflns_limit_l_min -16
_diffrn_reflns_number 40541
_diffrn_reflns_theta_full 27.00
_diffrn_reflns_theta_max 27.00
_diffrn_reflns_theta_min 1.80
_exptl_absorpt_coefficient_mu 1.648
_exptl_absorpt_correction_T_max 0.7340
_exptl_absorpt_correction_T_min 0.5585
_exptl_absorpt_correction_type multi-scan
_exptl_absorpt_process_details '(SADABS; Bruker, 1999)'
_exptl_crystal_colour colourless
_exptl_crystal_density_diffrn 1.335
_exptl_crystal_description blocks
_exptl_crystal_F_000 768
_exptl_crystal_size_max 0.40
_exptl_crystal_size_mid 0.30
_exptl_crystal_size_min 0.20
_refine_diff_density_max 0.379
_refine_diff_density_min -0.168
_refine_diff_density_rms 0.050
_refine_ls_abs_structure_details 'Flack H D (1983), Acta Cryst. A39, 876-881'
_refine_ls_abs_structure_Flack -0.009(6)
_refine_ls_extinction_method none
_refine_ls_goodness_of_fit_ref 1.026
_refine_ls_hydrogen_treatment constr
_refine_ls_matrix_type full
_refine_ls_number_parameters 351
_refine_ls_number_reflns 7884
_refine_ls_number_restraints 1
_refine_ls_restrained_S_all 1.026
_refine_ls_R_factor_all 0.0275
_refine_ls_R_factor_gt 0.0251
_refine_ls_shift/su_max 0.001
_refine_ls_shift/su_mean 0.000
_refine_ls_structure_factor_coef Fsqd
_refine_ls_weighting_details 'calc w=1/[\s^2^(Fo^2^)+(0.0422P)^2^+0.0000P] where P=(Fo^2^+2Fc^2^)/3'
_refine_ls_weighting_scheme calc
_refine_ls_wR_factor_gt 0.0629
_refine_ls_wR_factor_ref 0.0642
_reflns_number_gt 7436
_reflns_number_total 7884
_reflns_threshold_expression >2sigma(I)
_cod_data_source_file ic301089h_si_001_3.cif
_cod_data_source_block pr020808
_cod_original_sg_symbol_H-M 'P 21'
_cod_database_code 4329935

loop_
_symmetry_equiv_pos_as_xyz
'x, y, z'
'-x, y+1/2, -z'

loop_
_atom_site_label
_atom_site_type_symbol
_atom_site_fract_x
_atom_site_fract_y
_atom_site_fract_z
_atom_site_U_iso_or_equiv
_atom_site_adp_type
_atom_site_occupancy
_atom_site_symmetry_multiplicity
_atom_site_calc_flag
_atom_site_refinement_flags
C1 C 1.0029(2) 0.5552(2) 0.04460(19) 0.0343(5) Uani 1 1 d .
H1A H 1.0877 0.5688 0.0995 0.052 Uiso 1 1 calc R
H1B H 0.9751 0.6065 -0.0193 0.052 Uiso 1 1 calc R
H1C H 0.9955 0.4851 0.0115 0.052 Uiso 1 1 calc R
C2 C 0.96606(19) 0.48160(17) 0.20225(19) 0.0346(5) Uani 1 1 d .
H2A H 0.9555 0.4123 0.1649 0.041 Uiso 1 1 calc R
H2B H 0.9126 0.4849 0.2412 0.041 Uiso 1 1 calc R
C3 C 1.09654(19) 0.49289(19) 0.29543(19) 0.0369(5) Uani 1 1 d .
H3A H 1.1198 0.5672 0.3032 0.044 Uiso 1 1 calc R
H3B H 1.1498 0.4544 0.2698 0.044 Uiso 1 1 calc R
C4 C 1.11494(19) 0.45174(18) 0.4147(2) 0.0370(5) Uani 1 1 d .
H4A H 1.0576 0.4874 0.4372 0.044 Uiso 1 1 calc R
H4B H 1.0951 0.3766 0.4069 0.044 Uiso 1 1 calc R
C5 C 1.2416(2) 0.46623(19) 0.5125(2) 0.0400(5) Uani 1 1 d .
H5A H 1.2652 0.5401 0.5150 0.048 Uiso 1 1 calc R
H5B H 1.2983 0.4239 0.4948 0.048 Uiso 1 1 calc R
C6 C 1.2532(2) 0.4352(2) 0.6325(2) 0.0460(6) Uani 1 1 d .
H6A H 1.2069 0.4838 0.6559 0.069 Uiso 1 1 calc R
H6B H 1.3385 0.4373 0.6908 0.069 Uiso 1 1 calc R
H6C H 1.2218 0.3646 0.6283 0.069 Uiso 1 1 calc R
C7 C 0.79472(18) 0.55600(15) 0.02766(17) 0.0254(4) Uani 1 1 d .
H7 H 0.7533 0.5410 0.0778 0.030 Uiso 1 1 calc R
C8 C 0.7612(2) 0.46822(18) -0.0633(2) 0.0368(5) Uani 1 1 d .
H8A H 0.8051 0.4785 -0.1111 0.044 Uiso 1 1 calc R
H8B H 0.7876 0.4010 -0.0214 0.044 Uiso 1 1 calc R
C9 C 0.6260(2) 0.4636(2) -0.1450(2) 0.0486(6) Uani 1 1 d .
H9A H 0.6091 0.4078 -0.2042 0.058 Uiso 1 1 calc R
H9B H 0.5818 0.4471 -0.0986 0.058 Uiso 1 1 calc R
C10 C 0.5829(2) 0.5671(2) -0.2070(2) 0.0465(6) Uani 1 1 d .
H10A H 0.4947 0.5642 -0.2587 0.056 Uiso 1 1 calc R
H10B H 0.6237 0.5817 -0.2569 0.056 Uiso 1 1 calc R
C11 C 0.6110(2) 0.65305(19) -0.11641(19) 0.0365(5) Uani 1 1 d .
H11A H 0.5667 0.6397 -0.0694 0.044 Uiso 1 1 calc R
H11B H 0.5826 0.7204 -0.1576 0.044 Uiso 1 1 calc R
C12 C 0.74609(18) 0.66008(16) -0.03379(17) 0.0263(4) Uani 1 1 d .
H12 H 0.7876 0.6749 -0.0839 0.032 Uiso 1 1 calc R
C13 C 0.6912(2) 0.7569(2) 0.1047(2) 0.0493(6) Uani 1 1 d .
H13A H 0.7234 0.8053 0.1715 0.074 Uiso 1 1 calc R
H13B H 0.6786 0.6886 0.1317 0.074 Uiso 1 1 calc R
H13C H 0.6140 0.7834 0.0439 0.074 Uiso 1 1 calc R
C14 C 0.7837(3) 0.8479(2) 0.0004(2) 0.0521(8) Uani 1 1 d .
H14A H 0.7042 0.8637 -0.0646 0.078 Uiso 1 1 calc R
H14B H 0.8436 0.8436 -0.0300 0.078 Uiso 1 1 calc R
H14C H 0.8069 0.9031 0.0598 0.078 Uiso 1 1 calc R
C15 C 0.7168(2) 0.31868(18) 0.5049(2) 0.0338(5) Uani 1 1 d .
H15A H 0.6612 0.2635 0.4584 0.051 Uiso 1 1 calc R
H15B H 0.6881 0.3497 0.5581 0.051 Uiso 1 1 calc R
H15C H 0.7976 0.2892 0.5513 0.051 Uiso 1 1 calc R
C16 C 0.78366(18) 0.35793(17) 0.35536(18) 0.0300(4) Uani 1 1 d .
H16A H 0.8674 0.3382 0.4111 0.036 Uiso 1 1 calc R
H16B H 0.7884 0.4137 0.3038 0.036 Uiso 1 1 calc R
C17 C 0.72115(19) 0.26406(16) 0.27938(19) 0.0336(5) Uani 1 1 d .
H17A H 0.6324 0.2734 0.2441 0.040 Uiso 1 1 calc R
H17B H 0.7425 0.2007 0.3290 0.040 Uiso 1 1 calc R
C18 C 0.7596(2) 0.25103(17) 0.1816(2) 0.0348(5) Uani 1 1 d .
H18A H 0.7391 0.3155 0.1339 0.042 Uiso 1 1 calc R
H18B H 0.8486 0.2429 0.2183 0.042 Uiso 1 1 calc R
C19 C 0.7025(2) 0.15971(18) 0.0998(2) 0.0382(5) Uani 1 1 d .
H19A H 0.7209 0.0951 0.1471 0.046 Uiso 1 1 calc R
H19B H 0.6136 0.1688 0.0602 0.046 Uiso 1 1 calc R
C20 C 0.7463(3) 0.1483(2) 0.0075(2) 0.0506(7) Uani 1 1 d .
H20A H 0.7280 0.2119 -0.0400 0.076 Uiso 1 1 calc R
H20B H 0.7056 0.0890 -0.0437 0.076 Uiso 1 1 calc R
H20C H 0.8338 0.1364 0.0460 0.076 Uiso 1 1 calc R
C21 C 0.78648(17) 0.49748(16) 0.48833(16) 0.0256(4) Uani 1 1 d .
H21 H 0.8072 0.5384 0.4329 0.031 Uiso 1 1 calc R
C22 C 0.90572(19) 0.47512(18) 0.59898(19) 0.0350(5) Uani 1 1 d .
H22A H 0.8889 0.4310 0.6538 0.042 Uiso 1 1 calc R
H22B H 0.9605 0.4360 0.5758 0.042 Uiso 1 1 calc R
C23 C 0.9682(2) 0.57468(19) 0.66224(19) 0.0403(5) Uani 1 1 d .
H23A H 1.0426 0.5571 0.7345 0.048 Uiso 1 1 calc R
H23B H 0.9917 0.6164 0.6103 0.048 Uiso 1 1 calc R
C24 C 0.8842(2) 0.6374(2) 0.6946(2) 0.0449(6) Uani 1 1 d .
H24A H 0.9250 0.7025 0.7345 0.054 Uiso 1 1 calc R
H24B H 0.8645 0.5971 0.7501 0.054 Uiso 1 1 calc R
C25 C 0.7686(2) 0.66358(19) 0.5849(2) 0.0389(5) Uani 1 1 d .
H25A H 0.7882 0.7077 0.5320 0.047 Uiso 1 1 calc R
H25B H 0.7143 0.7037 0.6079 0.047 Uiso 1 1 calc R
C26 C 0.70329(19) 0.56526(16) 0.51870(17) 0.0283(4) Uani 1 1 d .
H26 H 0.6823 0.5241 0.5738 0.034 Uiso 1 1 calc R
C27 C 0.5966(2) 0.67634(18) 0.3400(2) 0.0445(6) Uani 1 1 d .
H27A H 0.5238 0.6795 0.2641 0.067 Uiso 1 1 calc R
H27B H 0.6677 0.6664 0.3263 0.067 Uiso 1 1 calc R
H27C H 0.6050 0.7415 0.3832 0.067 Uiso 1 1 calc R
C28 C 0.4885(2) 0.6104(2) 0.4435(2) 0.0502(7) Uani 1 1 d .
H28A H 0.5071 0.6747 0.4899 0.075 Uiso 1 1 calc R
H28B H 0.4815 0.5528 0.4907 0.075 Uiso 1 1 calc R
H28C H 0.4119 0.6186 0.3719 0.075 Uiso 1 1 calc R
Cl1 Cl 0.94391(5) 0.70071(5) 0.36075(4) 0.03500(12) Uani 1 1 d .
Cl2 Cl 1.09403(6) 0.79512(5) 0.17063(5) 0.04455(16) Uani 1 1 d .
Cl3 Cl 0.53836(6) 0.48329(5) 0.13256(5) 0.03964(15) Uani 1 1 d .
Cl4 Cl 0.40753(5) 0.36080(5) 0.32722(5) 0.03909(14) Uani 1 1 d .
N1 N 0.92772(15) 0.56288(13) 0.10865(15) 0.0255(4) Uani 1 1 d .
N2 N 0.77834(17) 0.74699(14) 0.05476(15) 0.0311(4) Uani 1 1 d .
N3 N 0.72247(15) 0.40022(13) 0.42410(14) 0.0248(4) Uani 1 1 d .
N4 N 0.58649(16) 0.58777(15) 0.41053(16) 0.0311(4) Uani 1 1 d .
Zn1 Zn 0.94818(2) 0.708761(15) 0.187402(18) 0.02639(6) Uani 1 1 d .
Zn2 Zn 0.55043(2) 0.451963(17) 0.309666(19) 0.02541(6) Uani 1 1 d .

loop_
_atom_site_aniso_label
_atom_site_aniso_U_11
_atom_site_aniso_U_22
_atom_site_aniso_U_33
_atom_site_aniso_U_23
_atom_site_aniso_U_13
_atom_site_aniso_U_12
C1 0.0318(12) 0.0407(12) 0.0377(12) -0.0031(10) 0.0220(10) -0.0002(10)
C2 0.0340(11) 0.0273(11) 0.0435(12) 0.0113(9) 0.0185(10) 0.0033(9)
C3 0.0337(11) 0.0378(12) 0.0431(12) 0.0090(10) 0.0207(10) 0.0075(9)
C4 0.0332(11) 0.0326(11) 0.0468(12) 0.0125(10) 0.0195(10) 0.0060(9)
C5 0.0368(12) 0.0369(13) 0.0458(13) 0.0080(10) 0.0181(10) -0.0003(10)
C6 0.0408(13) 0.0518(15) 0.0440(13) 0.0034(11) 0.0180(11) -0.0057(12)
C7 0.0275(10) 0.0259(10) 0.0277(10) -0.0017(8) 0.0168(8) -0.0025(8)
C8 0.0423(13) 0.0304(12) 0.0403(12) -0.0100(9) 0.0209(10) -0.0074(10)
C9 0.0477(14) 0.0466(15) 0.0473(14) -0.0160(11) 0.0177(11) -0.0169(12)
C10 0.0395(13) 0.0573(17) 0.0332(12) -0.0079(11) 0.0079(11) -0.0142(12)
C11 0.0297(11) 0.0445(14) 0.0301(11) 0.0049(10) 0.0089(9) 0.0016(10)
C12 0.0297(10) 0.0274(10) 0.0233(9) -0.0009(8) 0.0133(8) -0.0021(8)
C13 0.0442(14) 0.0620(17) 0.0393(13) -0.0075(12) 0.0169(11) 0.0190(13)
C14 0.0622(19) 0.0277(13) 0.0421(16) 0.0083(11) 0.0019(14) -0.0011(12)
C15 0.0387(14) 0.0296(12) 0.0329(12) 0.0043(9) 0.0158(10) -0.0042(10)
C16 0.0254(10) 0.0313(11) 0.0367(11) -0.0043(9) 0.0171(9) -0.0002(8)
C17 0.0367(12) 0.0286(11) 0.0430(12) -0.0055(9) 0.0246(10) -0.0025(9)
C18 0.0353(11) 0.0307(11) 0.0457(13) -0.0032(10) 0.0248(10) -0.0010(9)
C19 0.0398(12) 0.0361(12) 0.0462(13) -0.0093(10) 0.0259(11) -0.0078(10)
C20 0.0586(17) 0.0508(16) 0.0558(16) -0.0179(13) 0.0377(14) -0.0104(13)
C21 0.0264(10) 0.0269(10) 0.0248(9) -0.0002(8) 0.0127(8) -0.0040(8)
C22 0.0285(11) 0.0402(14) 0.0300(11) 0.0024(9) 0.0075(9) -0.0030(9)
C23 0.0336(12) 0.0472(14) 0.0324(11) -0.0062(10) 0.0079(10) -0.0116(10)
C24 0.0460(14) 0.0549(16) 0.0319(12) -0.0165(11) 0.0159(11) -0.0152(12)
C25 0.0427(13) 0.0359(12) 0.0399(12) -0.0131(10) 0.0201(11) -0.0069(10)
C26 0.0314(11) 0.0311(11) 0.0237(10) -0.0045(8) 0.0136(9) -0.0064(8)
C27 0.0503(15) 0.0295(12) 0.0428(13) 0.0014(9) 0.0114(11) 0.0025(11)
C28 0.0369(14) 0.0569(17) 0.0617(17) -0.0231(14) 0.0265(13) -0.0006(13)
Cl1 0.0413(3) 0.0404(3) 0.0273(2) 0.0012(2) 0.0190(2) 0.0012(3)
Cl2 0.0540(4) 0.0455(4) 0.0424(3) -0.0072(3) 0.0290(3) -0.0232(3)
Cl3 0.0451(3) 0.0476(4) 0.0271(3) 0.0051(2) 0.0171(2) 0.0019(3)
Cl4 0.0338(3) 0.0452(3) 0.0438(3) -0.0061(3) 0.0223(3) -0.0123(3)
N1 0.0260(9) 0.0238(9) 0.0309(9) 0.0024(7) 0.0165(7) 0.0001(7)
N2 0.0359(10) 0.0256(9) 0.0264(9) -0.0003(7) 0.0092(8) 0.0044(8)
N3 0.0271(9) 0.0232(8) 0.0267(9) -0.0002(7) 0.0145(7) -0.0025(7)
N4 0.0288(9) 0.0313(10) 0.0335(9) -0.0044(8) 0.0143(8) 0.0006(8)
Zn1 0.03035(14) 0.02572(13) 0.02363(12) 0.00062(10) 0.01264(10) -0.00303(11)
Zn2 0.02446(12) 0.02836(13) 0.02439(12) -0.00272(9) 0.01187(9) -0.00310(10)

loop_
_atom_type_symbol
_atom_type_description
_atom_type_scat_dispersion_real
_atom_type_scat_dispersion_imag
_atom_type_scat_source
C C 0.0033 0.0016 'International Tables Vol C Tables 4.2.6.8 and 6.1.1.4'
H H 0.0000 0.0000 'International Tables Vol C Tables 4.2.6.8 and 6.1.1.4'
N N 0.0061 0.0033 'International Tables Vol C Tables 4.2.6.8 and 6.1.1.4'
Zn Zn 0.2839 1.4301 'International Tables Vol C Tables 4.2.6.8 and 6.1.1.4'
Cl Cl 0.1484 0.1585 'International Tables Vol C Tables 4.2.6.8 and 6.1.1.4'

loop_
_geom_angle_atom_site_label_1
_geom_angle_atom_site_label_2
_geom_angle_atom_site_label_3
_geom_angle
N1 C1 H1A 109.5
N1 C1 H1B 109.5
H1A C1 H1B 109.5
N1 C1 H1C 109.5
H1A C1 H1C 109.5
H1B C1 H1C 109.5
N1 C2 C3 113.50(17)
N1 C2 H2A 108.9
C3 C2 H2A 108.9
N1 C2 H2B 108.9
C3 C2 H2B 108.9
H2A C2 H2B 107.7
C2 C3 C4 111.79(18)
C2 C3 H3A 109.3
C4 C3 H3A 109.3
C2 C3 H3B 109.3
C4 C3 H3B 109.3
H3A C3 H3B 107.9
C5 C4 C3 114.15(19)
C5 C4 H4A 108.7
C3 C4 H4A 108.7
C5 C4 H4B 108.7
C3 C4 H4B 108.7
H4A C4 H4B 107.6
C4 C5 C6 112.68(19)
C4 C5 H5A 109.1
C6 C5 H5A 109.1
C4 C5 H5B 109.1
C6 C5 H5B 109.1
H5A C5 H5B 107.8
C5 C6 H6A 109.5
C5 C6 H6B 109.5
H6A C6 H6B 109.5
C5 C6 H6C 109.5
H6A C6 H6C 109.5
H6B C6 H6C 109.5
N1 C7 C12 110.88(16)
N1 C7 C8 113.61(17)
C12 C7 C8 110.45(17)
N1 C7 H7 107.2
C12 C7 H7 107.2
C8 C7 H7 107.2
C9 C8 C7 112.54(19)
C9 C8 H8A 109.1
C7 C8 H8A 109.1
C9 C8 H8B 109.1
C7 C8 H8B 109.1
H8A C8 H8B 107.8
C10 C9 C8 110.0(2)
C10 C9 H9A 109.7
C8 C9 H9A 109.7
C10 C9 H9B 109.7
C8 C9 H9B 109.7
H9A C9 H9B 108.2
C9 C10 C11 109.8(2)
C9 C10 H10A 109.7
C11 C10 H10A 109.7
C9 C10 H10B 109.7
C11 C10 H10B 109.7
H10A C10 H10B 108.2
C10 C11 C12 111.7(2)
C10 C11 H11A 109.3
C12 C11 H11A 109.3
C10 C11 H11B 109.3
C12 C11 H11B 109.3
H11A C11 H11B 107.9
N2 C12 C11 113.39(17)
N2 C12 C7 110.93(15)
C11 C12 C7 110.91(17)
N2 C12 H12 107.1
C11 C12 H12 107.1
C7 C12 H12 107.1
N2 C13 H13A 109.5
N2 C13 H13B 109.5
H13A C13 H13B 109.5
N2 C13 H13C 109.5
H13A C13 H13C 109.5
H13B C13 H13C 109.5
N2 C14 H14A 109.5
N2 C14 H14B 109.5
H14A C14 H14B 109.5
N2 C14 H14C 109.5
H14A C14 H14C 109.5
H14B C14 H14C 109.5
N3 C15 H15A 109.5
N3 C15 H15B 109.5
H15A C15 H15B 109.5
N3 C15 H15C 109.5
H15A C15 H15C 109.5
H15B C15 H15C 109.5
N3 C16 C17 114.33(16)
N3 C16 H16A 108.7
C17 C16 H16A 108.7
N3 C16 H16B 108.7
C17 C16 H16B 108.7
H16A C16 H16B 107.6
C16 C17 C18 110.27(17)
C16 C17 H17A 109.6
C18 C17 H17A 109.6
C16 C17 H17B 109.6
C18 C17 H17B 109.6
H17A C17 H17B 108.1
C19 C18 C17 114.97(18)
C19 C18 H18A 108.5
C17 C18 H18A 108.5
C19 C18 H18B 108.5
C17 C18 H18B 108.5
H18A C18 H18B 107.5
C20 C19 C18 112.89(19)
C20 C19 H19A 109.0
C18 C19 H19A 109.0
C20 C19 H19B 109.0
C18 C19 H19B 109.0
H19A C19 H19B 107.8
C19 C20 H20A 109.5
C19 C20 H20B 109.5
H20A C20 H20B 109.5
C19 C20 H20C 109.5
H20A C20 H20C 109.5
H20B C20 H20C 109.5
N3 C21 C26 111.06(16)
N3 C21 C22 113.17(17)
C26 C21 C22 110.86(16)
N3 C21 H21 107.1
C26 C21 H21 107.1
C22 C21 H21 107.1
C23 C22 C21 112.04(18)
C23 C22 H22A 109.2
C21 C22 H22A 109.2
C23 C22 H22B 109.2
C21 C22 H22B 109.2
H22A C22 H22B 107.9
C24 C23 C22 110.0(2)
C24 C23 H23A 109.7
C22 C23 H23A 109.7
C24 C23 H23B 109.7
C22 C23 H23B 109.7
H23A C23 H23B 108.2
C23 C24 C25 110.42(19)
C23 C24 H24A 109.6
C25 C24 H24A 109.6
C23 C24 H24B 109.6
C25 C24 H24B 109.6
H24A C24 H24B 108.1
C24 C25 C26 111.6(2)
C24 C25 H25A 109.3
C26 C25 H25A 109.3
C24 C25 H25B 109.3
C26 C25 H25B 109.3
H25A C25 H25B 108.0
N4 C26 C21 111.10(15)
N4 C26 C25 113.24(18)
C21 C26 C25 111.08(17)
N4 C26 H26 107.0
C21 C26 H26 107.0
C25 C26 H26 107.0
N4 C27 H27A 109.5
N4 C27 H27B 109.5
H27A C27 H27B 109.5
N4 C27 H27C 109.5
H27A C27 H27C 109.5
H27B C27 H27C 109.5
N4 C28 H28A 109.5
N4 C28 H28B 109.5
H28A C28 H28B 109.5
N4 C28 H28C 109.5
H28A C28 H28C 109.5
H28B C28 H28C 109.5
C2 N1 C1 109.60(17)
C2 N1 C7 111.22(16)
C1 N1 C7 112.69(16)
C2 N1 Zn1 108.78(13)
C1 N1 Zn1 110.50(13)
C7 N1 Zn1 103.89(12)
C13 N2 C14 108.5(2)
C13 N2 C12 112.56(18)
C14 N2 C12 110.70(17)
C13 N2 Zn1 109.92(14)
C14 N2 Zn1 110.02(16)
C12 N2 Zn1 105.12(12)
C15 N3 C16 109.87(16)
C15 N3 C21 112.79(16)
C16 N3 C21 109.63(15)
C15 N3 Zn2 110.82(13)
C16 N3 Zn2 109.86(12)
C21 N3 Zn2 103.71(12)
C28 N4 C27 108.8(2)
C28 N4 C26 110.67(18)
C27 N4 C26 112.84(18)
C28 N4 Zn2 111.16(15)
C27 N4 Zn2 108.85(14)
C26 N4 Zn2 104.49(13)
N2 Zn1 N1 87.95(7)
N2 Zn1 Cl2 112.13(6)
N1 Zn1 Cl2 109.46(5)
N2 Zn1 Cl1 110.21(6)
N1 Zn1 Cl1 112.32(5)
Cl2 Zn1 Cl1 120.18(2)
N3 Zn2 N4 88.29(7)
N3 Zn2 Cl4 112.05(5)
N4 Zn2 Cl4 109.86(5)
N3 Zn2 Cl3 110.24(5)
N4 Zn2 Cl3 111.52(6)
Cl4 Zn2 Cl3 120.33(2)

loop_
_geom_bond_atom_site_label_1
_geom_bond_atom_site_label_2
_geom_bond_distance
C1 N1 1.491(3)
C1 H1A 0.9800
C1 H1B 0.9800
C1 H1C 0.9800
C2 N1 1.490(3)
C2 C3 1.520(3)
C2 H2A 0.9900
C2 H2B 0.9900
C3 C4 1.520(3)
C3 H3A 0.9900
C3 H3B 0.9900
C4 C5 1.511(3)
C4 H4A 0.9900
C4 H4B 0.9900
C5 C6 1.518(3)
C5 H5A 0.9900
C5 H5B 0.9900
C6 H6A 0.9800
C6 H6B 0.9800
C6 H6C 0.9800
C7 N1 1.501(3)
C7 C12 1.529(3)
C7 C8 1.531(3)
C7 H7 1.0000
C8 C9 1.524(3)
C8 H8A 0.9900
C8 H8B 0.9900
C9 C10 1.515(4)
C9 H9A 0.9900
C9 H9B 0.9900
C10 C11 1.518(3)
C10 H10A 0.9900
C10 H10B 0.9900
C11 C12 1.526(3)
C11 H11A 0.9900
C11 H11B 0.9900
C12 N2 1.505(3)
C12 H12 1.0000
C13 N2 1.483(3)
C13 H13A 0.9800
C13 H13B 0.9800
C13 H13C 0.9800
C14 N2 1.485(3)
C14 H14A 0.9800
C14 H14B 0.9800
C14 H14C 0.9800
C15 N3 1.490(3)
C15 H15A 0.9800
C15 H15B 0.9800
C15 H15C 0.9800
C16 N3 1.493(2)
C16 C17 1.521(3)
C16 H16A 0.9900
C16 H16B 0.9900
C17 C18 1.526(3)
C17 H17A 0.9900
C17 H17B 0.9900
C18 C19 1.515(3)
C18 H18A 0.9900
C18 H18B 0.9900
C19 C20 1.504(3)
C19 H19A 0.9900
C19 H19B 0.9900
C20 H20A 0.9800
C20 H20B 0.9800
C20 H20C 0.9800
C21 N3 1.508(3)
C21 C26 1.526(3)
C21 C22 1.539(3)
C21 H21 1.0000
C22 C23 1.524(3)
C22 H22A 0.9900
C22 H22B 0.9900
C23 C24 1.513(4)
C23 H23A 0.9900
C23 H23B 0.9900
C24 C25 1.519(4)
C24 H24A 0.9900
C24 H24B 0.9900
C25 C26 1.531(3)
C25 H25A 0.9900
C25 H25B 0.9900
C26 N4 1.507(3)
C26 H26 1.0000
C27 N4 1.488(3)
C27 H27A 0.9800
C27 H27B 0.9800
C27 H27C 0.9800
C28 N4 1.481(3)
C28 H28A 0.9800
C28 H28B 0.9800
C28 H28C 0.9800
Cl1 Zn1 2.2272(6)
Cl2 Zn1 2.2113(6)
Cl3 Zn2 2.2216(7)
Cl4 Zn2 2.2166(6)
N1 Zn1 2.0858(18)
N2 Zn1 2.0764(18)
N3 Zn2 2.0749(17)
N4 Zn2 2.0904(19)
